data_4334959
loop_
_publ_author_name
'Wenchan Jiang'
'John D. Gorden'
'Christian R. Goldsmith'

_publ_section_title
;
 Catalysis of Alkene Epoxidation by a Series of Gallium(III) Complexes
 with Neutral N-Donor Ligands
;
_journal_name_full 'Inorganic Chemistry'
_journal_page_first 5814
_journal_page_last 5823
_journal_paper_doi 10.1021/ic400570h
_journal_volume 52
_journal_year 2013
_chemical_formula_moiety 'C20 H23 Cl Ga N5, C2 H3 N,2(Cl),3(H2 O)'
_chemical_formula_sum 'C23 H32 Cl3 Ga N5 O3'
_chemical_formula_weight 602.61
_chemical_name_common TPEnGaCl3
_space_group_crystal_system triclinic
_space_group_IT_number 2
_space_group_name_Hall '-P 1'
_space_group_name_H-M_alt 'P -1'
_symmetry_space_group_name_Hall '-P 1'
_symmetry_space_group_name_H-M 'P -1'
_atom_sites_solution_hydrogens geom
_atom_sites_solution_primary direct
_atom_sites_solution_secondary difmap
_audit_creation_method 'APEX2 v2012.4-3'
_cell_angle_alpha 80.3060(10)
_cell_angle_beta 81.8800(10)
_cell_angle_gamma 88.0630(10)
_cell_formula_units_Z 2
_cell_length_a 9.1540(3)
_cell_length_b 11.9245(4)
_cell_length_c 12.8632(4)
_cell_measurement_reflns_used 9917
_cell_measurement_temperature 198.(2)
_cell_measurement_theta_max 23.7619
_cell_measurement_theta_min 2.2475
_cell_volume 1370.11(8)
_computing_cell_refinement 'Bruker SAINT'
_computing_data_collection 'Bruker APEX2'
_computing_data_reduction 'Bruker SAINT'
_computing_molecular_graphics 'Bruker SHELXTL'
_computing_publication_material 'Bruker SHELXTL'
_computing_structure_refinement 'SHELXL-97 (Sheldrick, 2008)'
_computing_structure_solution 'SHELXS-97 (Sheldrick, 2008)'
_diffrn_ambient_temperature 198(2)
_diffrn_measured_fraction_theta_full 1.000
_diffrn_measured_fraction_theta_max 1.000
_diffrn_measurement_device_type 'Bruker APEX-II CCD'
_diffrn_measurement_method '\f and \w scans'
_diffrn_radiation_monochromator graphite
_diffrn_radiation_source 'fine-focus sealed tube'
_diffrn_radiation_type MoK\a
_diffrn_radiation_wavelength 0.71073
_diffrn_reflns_av_R_equivalents 0.0407
_diffrn_reflns_av_sigmaI/netI 0.0216
_diffrn_reflns_limit_h_max 10
_diffrn_reflns_limit_h_min -10
_diffrn_reflns_limit_k_max 13
_diffrn_reflns_limit_k_min -13
_diffrn_reflns_limit_l_max 14
_diffrn_reflns_limit_l_min -14
_diffrn_reflns_number 36681
_diffrn_reflns_theta_full 23.79
_diffrn_reflns_theta_max 23.79
_diffrn_reflns_theta_min 1.73
_exptl_absorpt_coefficient_mu 1.330
_exptl_absorpt_correction_T_max 0.94
_exptl_absorpt_correction_T_min 0.88
_exptl_absorpt_correction_type multi-scan
_exptl_absorpt_process_details 'SADABS V2008/1 (Bruker AXS Inc.)'
_exptl_crystal_colour 'clear colourless'
_exptl_crystal_density_diffrn 1.461
_exptl_crystal_description Fragment
_exptl_crystal_F_000 612
_exptl_crystal_size_max 0.100
_exptl_crystal_size_mid 0.080
_exptl_crystal_size_min 0.050
_refine_diff_density_max 0.592
_refine_diff_density_min -0.835
_refine_ls_extinction_method none
_refine_ls_goodness_of_fit_ref 1.099
_refine_ls_hydrogen_treatment constr
_refine_ls_matrix_type full
_refine_ls_number_parameters 317
_refine_ls_number_reflns 4210
_refine_ls_number_restraints 0
_refine_ls_restrained_S_all 1.099
_refine_ls_R_factor_all 0.0419
_refine_ls_R_factor_gt 0.0364
_refine_ls_shift/su_max 0.001
_refine_ls_shift/su_mean 0.000
_refine_ls_structure_factor_coef Fsqd
_refine_ls_weighting_details 'calc w=1/[\s^2^(Fo^2^)+(0.0473P)^2^+1.6591P] where P=(Fo^2^+2Fc^2^)/3'
_refine_ls_weighting_scheme calc
_refine_ls_wR_factor_gt 0.0909
_refine_ls_wR_factor_ref 0.0943
_reflns_number_gt 3770
_reflns_number_total 4210
_reflns_threshold_expression >2sigma(I)
_cod_data_source_file ic400570h_si_002_3.cif
_cod_data_source_block '[Ga(trispicen)Cl]Cl2'
_cod_database_code 4334959

loop_
_space_group_symop_operation_xyz
'x, y, z'
'-x, -y, -z'

loop_
_atom_site_type_symbol
_atom_site_label
_atom_site_fract_x
_atom_site_fract_y
_atom_site_fract_z
_atom_site_U_iso_or_equiv
_atom_site_adp_type
_atom_site_calc_flag
_atom_site_refinement_flags
_atom_site_occupancy
C C2 0.6918(4) 0.6012(3) 0.9108(3) 0.0320(8) Uani d . 1
H H2 0.7739 0.5622 0.8832 0.038 Uiso calc R 1
C C3 0.6515(5) 0.5855(3) 1.0195(3) 0.0430(10) Uani d . 1
H H3 0.7041 0.5358 1.0647 0.052 Uiso calc R 1
C C4 0.5309(5) 0.6454(4) 1.0594(3) 0.0480(10) Uani d . 1
H H4 0.5019 0.6373 1.1325 0.058 Uiso calc R 1
C C5 0.4537(4) 0.7173(3) 0.9907(3) 0.0402(9) Uani d . 1
H H5 0.3723 0.7581 1.0169 0.048 Uiso calc R 1
C C6 0.4984(4) 0.7280(3) 0.8825(3) 0.0303(8) Uani d . 1
C C7 0.4133(4) 0.8006(3) 0.8040(3) 0.0345(8) Uani d . 1
H H7A 0.3221 0.7627 0.8012 0.041 Uiso calc R 1
H H7B 0.388 0.8725 0.8281 0.041 Uiso calc R 1
C C9 0.5810(3) 0.9312(3) 0.6711(3) 0.0279(7) Uani d . 1
H H9A 0.5258 0.9888 0.7058 0.033 Uiso calc R 1
H H9B 0.5939 0.9579 0.5949 0.033 Uiso calc R 1
C C10 0.7305(4) 0.9131(3) 0.7093(3) 0.0276(7) Uani d . 1
H H10A 0.7874 0.9825 0.6891 0.033 Uiso calc R 1
H H10B 0.7184 0.8929 0.7863 0.033 Uiso calc R 1
C C12 0.8641(3) 0.8598(3) 0.5453(2) 0.0249(7) Uani d . 1
H H12A 0.965 0.8331 0.5305 0.03 Uiso calc R 1
H H12B 0.8652 0.9423 0.5321 0.03 Uiso calc R 1
C C13 0.7739(3) 0.8199(2) 0.4702(2) 0.0229(7) Uani d . 1
C C14 0.7978(4) 0.8627(3) 0.3624(3) 0.0323(8) Uani d . 1
H H14 0.8702 0.9167 0.3352 0.039 Uiso calc R 1
C C15 0.7127(4) 0.8239(3) 0.2961(3) 0.0383(9) Uani d . 1
H H15 0.7279 0.8509 0.2233 0.046 Uiso calc R 1
C C16 0.6047(4) 0.7448(3) 0.3384(3) 0.0343(8) Uani d . 1
H H16 0.5454 0.7189 0.2945 0.041 Uiso calc R 1
C C17 0.5855(4) 0.7049(3) 0.4452(3) 0.0269(7) Uani d . 1
H H17 0.5129 0.6513 0.4734 0.032 Uiso calc R 1
C C19 0.9308(3) 0.7663(3) 0.7153(3) 0.0252(7) Uani d . 1
H H19A 0.9043 0.7605 0.7917 0.03 Uiso calc R 1
H H19B 1.0191 0.812 0.6937 0.03 Uiso calc R 1
C C20 0.9588(3) 0.6496(3) 0.6861(2) 0.0240(7) Uani d . 1
C C21 1.0960(4) 0.5989(3) 0.6770(3) 0.0351(8) Uani d . 1
H H21 1.1785 0.6374 0.6867 0.042 Uiso calc R 1
C C22 1.1099(4) 0.4900(3) 0.6533(3) 0.0436(10) Uani d . 1
H H22 1.2022 0.4548 0.6464 0.052 Uiso calc R 1
C C23 0.9869(4) 0.4340(3) 0.6400(3) 0.0385(9) Uani d . 1
H H23 0.9947 0.3601 0.6253 0.046 Uiso calc R 1
C C24 0.8524(4) 0.4886(3) 0.6488(3) 0.0268(7) Uani d . 1
H H24 0.7689 0.4512 0.6394 0.032 Uiso calc R 1
N N25 0.8390(3) 0.5955(2) 0.6710(2) 0.0216(6) Uani d . 1
C C2S 0.0622(5) 0.6782(5) 0.0047(4) 0.0627(13) Uani d . 1
C C3S 0.0296(8) 0.7381(7) 0.0938(5) 0.120(3) Uani d . 1
H H3S1 0.1073 0.7245 0.1374 0.181 Uiso calc R 1
H H3S2 -0.062 0.7116 0.1352 0.181 Uiso calc R 1
H H3S3 0.0218 0.8182 0.0681 0.181 Uiso calc R 1
Cl Cl1 0.48748(8) 0.54946(6) 0.68081(6) 0.0288(2) Uani d . 1
Cl Cl2 0.73465(9) 0.14767(8) 0.46486(7) 0.0404(2) Uani d . 1
Cl Cl3 0.74717(15) 0.92998(18) 1.00715(11) 0.1064(7) Uani d . 1
Ga Ga1 0.64645(3) 0.69192(3) 0.67486(3) 0.01840(12) Uani d . 1
N N1 0.6165(3) 0.6711(2) 0.8430(2) 0.0264(6) Uani d . 1
N N8 0.4976(3) 0.8227(2) 0.6960(2) 0.0239(6) Uani d . 1
H H8 0.4329 0.825 0.648 0.029 Uiso calc R 1
N N14 0.8086(3) 0.8200(2) 0.65978(19) 0.0211(5) Uani d . 1
N N18 0.6700(3) 0.7416(2) 0.51106(19) 0.0214(6) Uani d . 1
N N1S 0.0924(5) 0.6346(4) -0.0657(4) 0.0803(13) Uani d . 1
O O1S 0.5715(4) 0.0924(3) 0.8568(2) 0.0679(9) Uani d . 1
O O2S 0.7592(4) 0.2287(3) 0.6886(3) 0.0784(11) Uani d . 1
O O3S 0.9482(5) 0.0419(3) 0.1495(3) 0.0937(13) Uani d . 1

loop_
_atom_site_aniso_label
_atom_site_aniso_U_11
_atom_site_aniso_U_22
_atom_site_aniso_U_33
_atom_site_aniso_U_12
_atom_site_aniso_U_13
_atom_site_aniso_U_23
C2 0.039(2) 0.0267(18) 0.0302(18) -0.0060(15) -0.0078(15) -0.0009(14)
C3 0.060(3) 0.035(2) 0.035(2) -0.0137(19) -0.0130(19) 0.0012(16)
C4 0.072(3) 0.050(2) 0.0229(18) -0.020(2) -0.0027(19) -0.0085(17)
C5 0.049(2) 0.042(2) 0.0302(19) -0.0115(18) 0.0066(17) -0.0171(17)
C6 0.0298(18) 0.0286(18) 0.0330(18) -0.0106(15) 0.0034(15) -0.0107(15)
C7 0.0271(18) 0.035(2) 0.039(2) 0.0040(15) 0.0066(15) -0.0097(16)
C9 0.0249(17) 0.0178(16) 0.0403(19) 0.0027(13) 0.0002(14) -0.0074(14)
C10 0.0301(18) 0.0174(16) 0.0366(18) -0.0013(13) -0.0029(14) -0.0096(14)
C12 0.0186(16) 0.0230(16) 0.0306(17) -0.0027(13) 0.0000(13) 0.0007(13)
C13 0.0206(16) 0.0184(16) 0.0287(17) 0.0061(13) -0.0004(13) -0.0047(13)
C14 0.037(2) 0.0290(18) 0.0276(18) 0.0000(15) 0.0010(15) 0.0011(14)
C15 0.053(2) 0.036(2) 0.0244(18) 0.0100(18) -0.0048(17) -0.0037(15)
C16 0.044(2) 0.0319(19) 0.0317(19) 0.0095(16) -0.0161(16) -0.0120(15)
C17 0.0289(18) 0.0231(17) 0.0323(18) 0.0041(13) -0.0109(14) -0.0097(14)
C19 0.0193(16) 0.0240(17) 0.0331(18) -0.0025(13) -0.0091(13) -0.0016(14)
C20 0.0220(17) 0.0230(16) 0.0254(16) -0.0002(13) -0.0041(13) 0.0016(13)
C21 0.0198(17) 0.033(2) 0.051(2) 0.0017(14) -0.0065(15) 0.0009(16)
C22 0.0230(19) 0.034(2) 0.071(3) 0.0115(16) -0.0038(18) -0.0054(19)
C23 0.034(2) 0.0248(18) 0.056(2) 0.0073(15) -0.0017(17) -0.0101(17)
C24 0.0272(18) 0.0183(16) 0.0352(18) 0.0023(13) -0.0040(14) -0.0058(14)
N25 0.0172(13) 0.0195(13) 0.0273(14) 0.0005(10) -0.0035(11) -0.0015(11)
C2S 0.044(3) 0.080(4) 0.056(3) 0.012(2) -0.004(2) 0.005(3)
C3S 0.119(6) 0.166(7) 0.066(4) 0.067(5) -0.001(4) -0.014(4)
Cl1 0.0224(4) 0.0228(4) 0.0407(5) -0.0064(3) -0.0062(3) -0.0016(3)
Cl2 0.0250(4) 0.0406(5) 0.0478(5) 0.0009(4) -0.0044(4) 0.0141(4)
Cl3 0.0563(8) 0.1867(18) 0.0601(8) -0.0298(9) -0.0242(6) 0.0448(10)
Ga1 0.01518(19) 0.01561(19) 0.02411(19) -0.00049(12) -0.00202(13) -0.00295(13)
N1 0.0299(15) 0.0226(14) 0.0266(14) -0.0054(12) -0.0012(12) -0.0046(11)
N8 0.0201(14) 0.0205(14) 0.0306(14) 0.0019(11) -0.0007(11) -0.0054(11)
N14 0.0180(13) 0.0199(13) 0.0261(14) -0.0013(10) -0.0050(11) -0.0035(11)
N18 0.0195(13) 0.0188(13) 0.0257(14) 0.0046(11) -0.0037(11) -0.0036(11)
N1S 0.072(3) 0.084(3) 0.085(3) 0.004(3) -0.014(3) -0.013(3)
O1S 0.102(3) 0.061(2) 0.0410(16) 0.0181(18) -0.0061(16) -0.0176(15)
O2S 0.088(3) 0.0496(19) 0.105(3) -0.0200(18) -0.042(2) -0.0062(18)
O3S 0.133(4) 0.077(3) 0.065(2) -0.034(2) 0.029(2) -0.0221(19)

loop_
_atom_type_symbol
_atom_type_description
_atom_type_scat_dispersion_real
_atom_type_scat_dispersion_imag
_atom_type_scat_source
C C 0.0033 0.0016 'International Tables Vol C Tables 4.2.6.8 and 6.1.1.4'
H H 0.0000 0.0000 'International Tables Vol C Tables 4.2.6.8 and 6.1.1.4'
N N 0.0061 0.0033 'International Tables Vol C Tables 4.2.6.8 and 6.1.1.4'
O O 0.0106 0.0060 'International Tables Vol C Tables 4.2.6.8 and 6.1.1.4'
Cl Cl 0.1484 0.1585 'International Tables Vol C Tables 4.2.6.8 and 6.1.1.4'
Ga Ga 0.2307 1.6083 'International Tables Vol C Tables 4.2.6.8 and 6.1.1.4'

loop_
_geom_angle_atom_site_label_1
_geom_angle_atom_site_label_2
_geom_angle_atom_site_label_3
_geom_angle
N1 C2 C3 122.4(3)
N1 C2 H2 118.8
C3 C2 H2 118.8
C2 C3 C4 118.2(4)
C2 C3 H3 120.9
C4 C3 H3 120.9
C5 C4 C3 119.8(3)
C5 C4 H4 120.1
C3 C4 H4 120.1
C4 C5 C6 119.2(4)
C4 C5 H5 120.4
C6 C5 H5 120.4
N1 C6 C5 121.4(3)
N1 C6 C7 117.2(3)
C5 C6 C7 121.3(3)
N8 C7 C6 112.3(3)
N8 C7 H7A 109.1
C6 C7 H7A 109.1
N8 C7 H7B 109.1
C6 C7 H7B 109.1
H7A C7 H7B 107.9
N8 C9 C10 110.0(3)
N8 C9 H9A 109.7
C10 C9 H9A 109.7
N8 C9 H9B 109.7
C10 C9 H9B 109.7
H9A C9 H9B 108.2
N14 C10 C9 108.3(2)
N14 C10 H10A 110.0
C9 C10 H10A 110.0
N14 C10 H10B 110.0
C9 C10 H10B 110.0
H10A C10 H10B 108.4
N14 C12 C13 113.7(2)
N14 C12 H12A 108.8
C13 C12 H12A 108.8
N14 C12 H12B 108.8
C13 C12 H12B 108.8
H12A C12 H12B 107.7
N18 C13 C14 121.5(3)
N18 C13 C12 117.9(3)
C14 C13 C12 120.7(3)
C15 C14 C13 118.9(3)
C15 C14 H14 120.5
C13 C14 H14 120.5
C14 C15 C16 119.5(3)
C14 C15 H15 120.2
C16 C15 H15 120.2
C17 C16 C15 119.4(3)
C17 C16 H16 120.3
C15 C16 H16 120.3
N18 C17 C16 121.5(3)
N18 C17 H17 119.3
C16 C17 H17 119.3
N14 C19 C20 108.0(2)
N14 C19 H19A 110.1
C20 C19 H19A 110.1
N14 C19 H19B 110.1
C20 C19 H19B 110.1
H19A C19 H19B 108.4
N25 C20 C21 121.1(3)
N25 C20 C19 115.5(3)
C21 C20 C19 123.4(3)
C20 C21 C22 119.1(3)
C20 C21 H21 120.4
C22 C21 H21 120.4
C23 C22 C21 119.7(3)
C23 C22 H22 120.1
C21 C22 H22 120.1
C24 C23 C22 119.0(3)
C24 C23 H23 120.5
C22 C23 H23 120.5
N25 C24 C23 121.2(3)
N25 C24 H24 119.4
C23 C24 H24 119.4
C20 N25 C24 119.8(3)
C20 N25 Ga1 115.0(2)
C24 N25 Ga1 125.1(2)
N1S C2S C3S 177.1(7)
C2S C3S H3S1 109.5
C2S C3S H3S2 109.5
H3S1 C3S H3S2 109.5
C2S C3S H3S3 109.5
H3S1 C3S H3S3 109.5
H3S2 C3S H3S3 109.5
N8 Ga1 N25 161.43(10)
N8 Ga1 N18 90.94(10)
N25 Ga1 N18 93.90(9)
N8 Ga1 N1 80.77(10)
N25 Ga1 N1 92.43(10)
N18 Ga1 N1 170.22(10)
N8 Ga1 N14 84.40(10)
N25 Ga1 N14 78.64(9)
N18 Ga1 N14 81.33(10)
N1 Ga1 N14 92.64(10)
N8 Ga1 Cl1 99.55(7)
N25 Ga1 Cl1 97.77(7)
N18 Ga1 Cl1 95.85(7)
N1 Ga1 Cl1 90.65(7)
N14 Ga1 Cl1 175.23(7)
C6 N1 C2 119.0(3)
C6 N1 Ga1 113.0(2)
C2 N1 Ga1 127.7(2)
C7 N8 C9 114.6(3)
C7 N8 Ga1 110.01(19)
C9 N8 Ga1 107.78(18)
C7 N8 H8 108.1
C9 N8 H8 108.1
Ga1 N8 H8 108.1
C19 N14 C10 114.3(2)
C19 N14 C12 109.7(2)
C10 N14 C12 111.1(2)
C19 N14 Ga1 106.44(17)
C10 N14 Ga1 104.85(18)
C12 N14 Ga1 110.20(17)
C13 N18 C17 119.2(3)
C13 N18 Ga1 115.7(2)
C17 N18 Ga1 125.1(2)

loop_
_geom_bond_atom_site_label_1
_geom_bond_atom_site_label_2
_geom_bond_distance
C2 N1 1.347(4)
C2 C3 1.377(5)
C2 H2 0.93
C3 C4 1.379(6)
C3 H3 0.93
C4 C5 1.377(6)
C4 H4 0.93
C5 C6 1.379(5)
C5 H5 0.93
C6 N1 1.341(4)
C6 C7 1.503(5)
C7 N8 1.477(4)
C7 H7A 0.97
C7 H7B 0.97
C9 N8 1.489(4)
C9 C10 1.515(5)
C9 H9A 0.97
C9 H9B 0.97
C10 N14 1.485(4)
C10 H10A 0.97
C10 H10B 0.97
C12 N14 1.491(4)
C12 C13 1.499(4)
C12 H12A 0.97
C12 H12B 0.97
C13 N18 1.344(4)
C13 C14 1.384(4)
C14 C15 1.375(5)
C14 H14 0.93
C15 C16 1.379(5)
C15 H15 0.93
C16 C17 1.364(5)
C16 H16 0.93
C17 N18 1.357(4)
C17 H17 0.93
C19 N14 1.482(4)
C19 C20 1.507(4)
C19 H19A 0.97
C19 H19B 0.97
C20 N25 1.344(4)
C20 C21 1.374(5)
C21 C22 1.380(5)
C21 H21 0.93
C22 C23 1.374(5)
C22 H22 0.93
C23 C24 1.373(5)
C23 H23 0.93
C24 N25 1.351(4)
C24 H24 0.93
N25 Ga1 2.071(2)
C2S N1S 1.116(6)
C2S C3S 1.442(8)
C3S H3S1 0.96
C3S H3S2 0.96
C3S H3S3 0.96
Cl1 Ga1 2.2585(8)
Ga1 N8 2.063(2)
Ga1 N18 2.073(2)
Ga1 N1 2.114(3)
Ga1 N14 2.132(2)
N8 H8 0.91

loop_
_geom_torsion_atom_site_label_1
_geom_torsion_atom_site_label_2
_geom_torsion_atom_site_label_3
_geom_torsion_atom_site_label_4
_geom_torsion
N1 C2 C3 C4 -1.1(5)
C2 C3 C4 C5 0.9(6)
C3 C4 C5 C6 0.1(6)
C4 C5 C6 N1 -0.8(5)
C4 C5 C6 C7 176.8(3)
N1 C6 C7 N8 -16.1(4)
C5 C6 C7 N8 166.1(3)
N8 C9 C10 N14 56.0(3)
N14 C12 C13 N18 -9.5(4)
N14 C12 C13 C14 170.5(3)
N18 C13 C14 C15 0.1(5)
C12 C13 C14 C15 -180.0(3)
C13 C14 C15 C16 0.8(5)
C14 C15 C16 C17 -1.0(5)
C15 C16 C17 N18 0.3(5)
N14 C19 C20 N25 -33.9(4)
N14 C19 C20 C21 147.3(3)
N25 C20 C21 C22 -0.8(5)
C19 C20 C21 C22 177.9(3)
C20 C21 C22 C23 -0.5(6)
C21 C22 C23 C24 1.1(6)
C22 C23 C24 N25 -0.5(5)
C21 C20 N25 C24 1.5(5)
C19 C20 N25 C24 -177.3(3)
C21 C20 N25 Ga1 -174.7(3)
C19 C20 N25 Ga1 6.5(3)
C23 C24 N25 C20 -0.8(5)
C23 C24 N25 Ga1 175.0(3)
C20 N25 Ga1 N8 -9.9(4)
C24 N25 Ga1 N8 174.1(3)
C20 N25 Ga1 N18 94.9(2)
C24 N25 Ga1 N18 -81.1(3)
C20 N25 Ga1 N1 -77.7(2)
C24 N25 Ga1 N1 106.3(3)
C20 N25 Ga1 N14 14.5(2)
C24 N25 Ga1 N14 -161.5(3)
C20 N25 Ga1 Cl1 -168.7(2)
C24 N25 Ga1 Cl1 15.3(3)
C5 C6 N1 C2 0.6(5)
C7 C6 N1 C2 -177.1(3)
C5 C6 N1 Ga1 174.5(3)
C7 C6 N1 Ga1 -3.2(4)
C3 C2 N1 C6 0.4(5)
C3 C2 N1 Ga1 -172.5(2)
N8 Ga1 N1 C6 14.7(2)
N25 Ga1 N1 C6 177.3(2)
N18 Ga1 N1 C6 46.9(7)
N14 Ga1 N1 C6 98.6(2)
Cl1 Ga1 N1 C6 -84.9(2)
N8 Ga1 N1 C2 -172.1(3)
N25 Ga1 N1 C2 -9.5(3)
N18 Ga1 N1 C2 -139.8(5)
N14 Ga1 N1 C2 -88.2(3)
Cl1 Ga1 N1 C2 88.3(3)
C6 C7 N8 C9 -94.3(3)
C6 C7 N8 Ga1 27.2(3)
C10 C9 N8 C7 85.9(3)
C10 C9 N8 Ga1 -36.9(3)
N25 Ga1 N8 C7 -92.1(4)
N18 Ga1 N8 C7 162.6(2)
N1 Ga1 N8 C7 -22.6(2)
N14 Ga1 N8 C7 -116.2(2)
Cl1 Ga1 N8 C7 66.5(2)
N25 Ga1 N8 C9 33.4(4)
N18 Ga1 N8 C9 -71.8(2)
N1 Ga1 N8 C9 103.0(2)
N14 Ga1 N8 C9 9.4(2)
Cl1 Ga1 N8 C9 -167.92(19)
C20 C19 N14 C10 158.1(3)
C20 C19 N14 C12 -76.4(3)
C20 C19 N14 Ga1 42.8(3)
C9 C10 N14 C19 -160.4(3)
C9 C10 N14 C12 74.8(3)
C9 C10 N14 Ga1 -44.2(3)
C13 C12 N14 C19 128.7(3)
C13 C12 N14 C10 -104.0(3)
C13 C12 N14 Ga1 11.8(3)
N8 Ga1 N14 C19 140.8(2)
N25 Ga1 N14 C19 -31.60(19)
N18 Ga1 N14 C19 -127.4(2)
N1 Ga1 N14 C19 60.4(2)
Cl1 Ga1 N14 C19 -73.2(9)
N8 Ga1 N14 C10 19.36(19)
N25 Ga1 N14 C10 -153.0(2)
N18 Ga1 N14 C10 111.17(19)
N1 Ga1 N14 C10 -61.09(19)
Cl1 Ga1 N14 C10 165.3(7)
N8 Ga1 N14 C12 -100.29(19)
N25 Ga1 N14 C12 87.31(19)
N18 Ga1 N14 C12 -8.48(18)
N1 Ga1 N14 C12 179.25(19)
Cl1 Ga1 N14 C12 45.7(9)
C14 C13 N18 C17 -0.8(4)
C12 C13 N18 C17 179.2(3)
C14 C13 N18 Ga1 -178.1(2)
C12 C13 N18 Ga1 2.0(3)
C16 C17 N18 C13 0.7(4)
C16 C17 N18 Ga1 177.6(2)
N8 Ga1 N18 C13 88.0(2)
N25 Ga1 N18 C13 -74.1(2)
N1 Ga1 N18 C13 56.2(7)
N14 Ga1 N18 C13 3.8(2)
Cl1 Ga1 N18 C13 -172.29(19)
N8 Ga1 N18 C17 -89.1(2)
N25 Ga1 N18 C17 108.9(2)
N1 Ga1 N18 C17 -120.9(6)
N14 Ga1 N18 C17 -173.3(2)
Cl1 Ga1 N18 C17 10.6(2)
